data_7212395
loop_
_publ_author_name
'Law, Ga-Lai'
'Wong, Ka-Leung'
'Lau, Kok-Kin'
'Lap, Sze-to'
'Tanner, Peter A.'
'Kuo, Fonchu'
'Wong, Wing-Tak'

_publ_section_title
;
 Nonlinear optical activity in dipolar organic--lanthanide complexes
;
_journal_issue 20
_journal_name_full 'Journal of Materials Chemistry'
_journal_page_first 4074
_journal_paper_doi 10.1039/b926376d
_journal_volume 20
_journal_year 2010
_chemical_absolute_configuration ad
_chemical_formula_moiety 'C27 H21 Ce O6 '
_chemical_formula_sum 'C27 H21 Ce O6'
_chemical_formula_weight 581.58
_space_group_IT_number 161
_symmetry_cell_setting trigonal
_symmetry_Int_Tables_number 161
_symmetry_space_group_name_Hall 'R 3 -2"c'
_symmetry_space_group_name_H-M 'R 3 c :H'
_audit_creation_date 2006-12-07
_audit_creation_method 'by CrystalStructure 3.6.0'
_cell_angle_alpha 90
_cell_angle_beta 90
_cell_angle_gamma 120
_cell_formula_units_Z 6
_cell_length_a 22.646(2)
_cell_length_b 22.646(2)
_cell_length_c 7.9212(7)
_cell_measurement_reflns_used 7227
_cell_measurement_temperature 301(1)
_cell_measurement_theta_max 27.5
_cell_measurement_theta_min 1.8
_cell_volume 3518.1(5)
_computing_cell_refinement 'SAINT (Bruker, 1999)'
_computing_data_collection 'SMART (Bruker, 1998)'
_computing_data_reduction 'SAINT & CrystalStructure (Rigaku/MSC and Rigaku Corporation, 2003)'
_computing_molecular_graphics 'ORTEP-II (Johnson, 1976)'
_computing_publication_material 'CrystalStructure 3.6.0'
_computing_structure_refinement 'CRYSTALS (Watkin et al., 1996)'
_computing_structure_solution 'SHELXS97 (Sheldrick, 1997)'
_diffrn_measured_fraction_theta_full 0.9990
_diffrn_measured_fraction_theta_max 0.9990
_diffrn_measurement_device_type ' Bruker SMART 1000 CCD'
_diffrn_measurement_method '\w & \f scan'
_diffrn_radiation_type 'Mo K\a'
_diffrn_radiation_wavelength 0.71073
_diffrn_reflns_av_R_equivalents 0.0303
_diffrn_reflns_limit_h_max 29
_diffrn_reflns_limit_h_min 0
_diffrn_reflns_limit_k_max 24
_diffrn_reflns_limit_k_min -25
_diffrn_reflns_limit_l_max 10
_diffrn_reflns_limit_l_min -10
_diffrn_reflns_number 7227
_diffrn_reflns_theta_full 27.50
_diffrn_reflns_theta_max 27.50
_exptl_absorpt_coefficient_mu 1.981
_exptl_absorpt_correction_T_max 0.888
_exptl_absorpt_correction_T_min 0.640
_exptl_absorpt_correction_type multi-scan
_exptl_absorpt_process_details 'SADABS (Sheldrick, 1997)'
_exptl_crystal_colour 'light yellow'
_exptl_crystal_density_diffrn 1.647
_exptl_crystal_density_method 'not measured'
_exptl_crystal_description 'hexagonal prism'
_exptl_crystal_F_000 1734.00
_exptl_crystal_size_max 0.41
_exptl_crystal_size_mid 0.07
_exptl_crystal_size_min 0.06
_refine_diff_density_max 1.27
_refine_diff_density_min -0.91
_refine_ls_abs_structure_details 'Flack (1983). 783 Friedel Pairs'
_refine_ls_abs_structure_Flack -0.02(2)
_refine_ls_extinction_method none
_refine_ls_goodness_of_fit_ref 1.006
_refine_ls_hydrogen_treatment constr
_refine_ls_number_parameters 111
_refine_ls_number_reflns 1495
_refine_ls_R_factor_gt 0.0180
_refine_ls_shift/su_max 0.0000
_refine_ls_structure_factor_coef F
_refine_ls_weighting_details 'w = 1/[0.0002Fo^2^ + \s(Fo^2^) + 0.0022]'
_refine_ls_weighting_scheme calc
_refine_ls_wR_factor_ref 0.0210
_reflns_number_gt 1493
_reflns_number_total 1742
_reflns_threshold_expression F^2^>2.0\s(F^2^)
_cod_data_source_file b926376d.txt
_cod_data_source_block Ce-wt1342w
_cod_original_cell_volume 3518.2(5)
_cod_original_sg_symbol_H-M 'R 3 c'
_cod_original_formula_sum 'C27 H21 Ce O6 '
_cod_database_code 7212395

loop_
_symmetry_equiv_pos_site_id
_symmetry_equiv_pos_as_xyz
1 +X,+Y,+Z
2 -Y,+X-Y,+Z
3 -X+Y,-X,+Z
4 -X+Y,+Y,1/2+Z
5 +X,+X-Y,1/2+Z
6 -Y,-X,1/2+Z
7 2/3+X,1/3+Y,1/3+Z
8 2/3-Y,1/3+X-Y,1/3+Z
9 2/3-X+Y,1/3-X,1/3+Z
10 2/3-X+Y,1/3+Y,5/6+Z
11 2/3+X,1/3+X-Y,5/6+Z
12 2/3-Y,1/3-X,5/6+Z
13 1/3+X,2/3+Y,2/3+Z
14 1/3-Y,2/3+X-Y,2/3+Z
15 1/3-X+Y,2/3-X,2/3+Z
16 1/3-X+Y,2/3+Y,1/6+Z
17 1/3+X,2/3+X-Y,1/6+Z
18 1/3-Y,2/3-X,1/6+Z

loop_
_atom_site_label
_atom_site_type_symbol
_atom_site_fract_x
_atom_site_fract_y
_atom_site_fract_z
_atom_site_U_iso_or_equiv
_atom_site_adp_type
_atom_site_occupancy
_atom_site_symmetry_multiplicity
_atom_site_calc_flag
_atom_site_refinement_flags
Ce(1) Ce 0.0000 0.0000 0.00010(10) 0.01796(4) Uani 1.00 3 d S
O(1) O 0.08118(9) 0.06310(10) 0.2641(2) 0.0249(5) Uani 1.00 1 d .
O(2) O 0.07945(13) 0.12242(11) 0.0480(3) 0.0402(6) Uani 1.00 1 d .
C(1) C 0.1013(1) 0.1204(2) 0.1911(3) 0.0264(7) Uani 1.00 1 d .
C(2) C 0.1517(1) 0.1837(2) 0.2751(4) 0.0296(7) Uani 1.00 1 d .
C(3) C 0.1671(2) 0.2445(2) 0.2173(4) 0.0335(8) Uani 1.00 1 d .
C(4) C 0.2141(2) 0.3111(2) 0.2917(4) 0.0336(8) Uani 1.00 1 d .
C(5) C 0.2610(2) 0.3200(2) 0.4168(4) 0.0410(9) Uani 1.00 1 d .
C(6) C 0.3034(2) 0.3840(2) 0.4852(5) 0.0497(10) Uani 1.00 1 d .
C(7) C 0.2987(2) 0.4399(2) 0.4305(5) 0.0543(11) Uani 1.00 1 d .
C(8) C 0.2532(2) 0.4318(2) 0.3083(5) 0.0521(11) Uani 1.00 1 d .
C(9) C 0.2110(2) 0.3678(2) 0.2384(4) 0.0440(10) Uani 1.00 1 d .
H(1) H 0.1738 0.1807 0.3740 0.035 Uiso 1.00 1 c R
H(2) H 0.1453 0.2451 0.1155 0.040 Uiso 1.00 1 c R
H(3) H 0.2640 0.2819 0.4557 0.049 Uiso 1.00 1 c R
H(4) H 0.3356 0.3897 0.5695 0.060 Uiso 1.00 1 c R
H(5) H 0.3273 0.4836 0.4785 0.065 Uiso 1.00 1 c R
H(6) H 0.2502 0.4700 0.2704 0.063 Uiso 1.00 1 c R
H(7) H 0.1795 0.3629 0.1527 0.053 Uiso 1.00 1 c R

loop_
_atom_site_aniso_label
_atom_site_aniso_U_11
_atom_site_aniso_U_22
_atom_site_aniso_U_33
_atom_site_aniso_U_12
_atom_site_aniso_U_13
_atom_site_aniso_U_23
Ce(1) 0.01944(8) 0.01944(8) 0.01500(10) 0.00972(4) 0.0000 0.0000
O(1) 0.0231(9) 0.0204(9) 0.0272(10) 0.0077(8) 0.0028(8) 0.0011(8)
O(2) 0.0487(13) 0.0243(11) 0.0324(11) 0.0067(10) -0.0138(10) -0.0006(9)
C(1) 0.0230(13) 0.029(2) 0.027(1) 0.0120(12) 0.0030(11) -0.0007(12)
C(2) 0.028(1) 0.026(2) 0.027(1) 0.0073(12) -0.0033(11) -0.0008(11)
C(3) 0.033(2) 0.030(2) 0.033(2) 0.012(1) -0.0030(12) -0.0017(12)
C(4) 0.034(2) 0.024(1) 0.035(2) 0.0088(12) 0.0022(12) -0.0010(11)
C(5) 0.041(2) 0.030(2) 0.042(2) 0.009(1) -0.003(1) 0.0015(13)
C(6) 0.049(2) 0.040(2) 0.044(2) 0.010(2) -0.008(2) -0.008(2)
C(7) 0.056(3) 0.027(2) 0.056(3) 0.003(2) 0.014(2) -0.010(2)
C(8) 0.060(2) 0.024(2) 0.068(3) 0.018(2) 0.019(2) 0.001(2)
C(9) 0.045(2) 0.033(2) 0.054(2) 0.019(2) 0.000(2) 0.004(2)

loop_
_atom_type_symbol
_atom_type_description
_atom_type_scat_dispersion_real
_atom_type_scat_dispersion_imag
_atom_type_scat_source
C C 0.003 0.002
;
International Tables for Crystallography
(1992, Vol. C, Tables 4.2.6.8 and 6.1.1.4)
;
H H 0.000 0.000
;
International Tables for Crystallography
(1992, Vol. C, Table 6.1.1.4)
;
O O 0.011 0.006
;
International Tables for Crystallography
(1992, Vol. C, Tables 4.2.6.8 and 6.1.1.4)
;
Ce Ce -0.249 2.633
;
International Tables for Crystallography
(1992, Vol. C, Tables 4.2.6.8 and 6.1.1.4)
;

loop_
_geom_angle_atom_site_label_1
_geom_angle_atom_site_label_2
_geom_angle_atom_site_label_3
_geom_angle
_geom_angle_site_symmetry_1
_geom_angle_site_symmetry_2
_geom_angle_site_symmetry_3
O(1) Ce(1) O(1) 65.46(6) 2_555 . .
O(1) Ce(1) O(1) 122.84(6) 4_554 . .
O(1) Ce(1) O(1) 104.09(6) 5_554 . .
O(1) Ce(1) O(1) 163.95(8) 6_554 . .
O(2) Ce(1) O(1) 50.16(7) . . .
O(2) Ce(1) O(1) 115.27(7) 2_555 . .
O(2) Ce(1) O(1) 81.55(8) 3_555 . .
Ce(1) O(1) C(1) 89.4(1) . . .
Ce(1) O(1) Ce(1) 99.55(5) . . 4_555
O(1) Ce(1) O(1) 65.46(8) 3_555 . 2_555
O(1) Ce(1) O(1) 104.09(7) 4_554 . 2_555
O(1) Ce(1) O(1) 163.95(6) 5_554 . 2_555
O(1) Ce(1) O(1) 122.84(6) 6_554 . 2_555
O(2) Ce(1) O(1) 81.55(7) . . 2_555
O(2) Ce(1) O(1) 50.16(6) 2_555 . 2_555
O(2) Ce(1) O(1) 115.27(8) 3_555 . 2_555
Ce(1) O(1) C(1) 89.4(2) . 2_555 2_555
Ce(1) O(1) Ce(1) 99.55(9) . 2_555 4_555
O(1) Ce(1) O(1) 163.95(6) 4_554 . 3_555
O(1) Ce(1) O(1) 122.84(8) 5_554 . 3_555
O(1) Ce(1) O(1) 104.09(6) 6_554 . 3_555
O(2) Ce(1) O(1) 115.27(7) . . 3_555
O(2) Ce(1) O(1) 81.55(7) 2_555 . 3_555
O(2) Ce(1) O(1) 50.16(8) 3_555 . 3_555
Ce(1) O(1) C(1) 89.4(2) . 3_555 3_555
Ce(1) O(1) Ce(1) 99.55(8) . 3_555 4_555
O(1) Ce(1) O(1) 70.53(8) 5_554 . 4_554
O(1) Ce(1) O(1) 70.53(7) 6_554 . 4_554
O(2) Ce(1) O(1) 73.09(7) . . 4_554
O(2) Ce(1) O(1) 82.41(7) 2_555 . 4_554
O(2) Ce(1) O(1) 140.09(8) 3_555 . 4_554
Ce(1) O(1) C(1) 134.7(2) . 4_554 4_554
O(1) Ce(1) O(1) 70.53(6) 6_554 . 5_554
O(2) Ce(1) O(1) 82.41(8) . . 5_554
O(2) Ce(1) O(1) 140.09(7) 2_555 . 5_554
O(2) Ce(1) O(1) 73.09(8) 3_555 . 5_554
Ce(1) O(1) C(1) 134.7(2) . 5_554 5_554
O(2) Ce(1) O(1) 140.09(7) . . 6_554
O(2) Ce(1) O(1) 73.09(7) 2_555 . 6_554
O(2) Ce(1) O(1) 82.41(8) 3_555 . 6_554
Ce(1) O(1) C(1) 134.7(2) . 6_554 6_554
O(2) Ce(1) O(2) 117.7(1) 2_555 . .
O(2) Ce(1) O(2) 117.68(9) 3_555 . .
Ce(1) O(2) C(1) 100.3(2) . . .
O(2) Ce(1) O(2) 117.68(8) 3_555 . 2_555
Ce(1) O(2) C(1) 100.3(2) . 2_555 2_555
Ce(1) O(2) C(1) 100.3(3) . 3_555 3_555
O(1) Ce(1) O(1) 70.53(7) . 4_555 2_555
O(1) Ce(1) O(1) 70.53(6) . 4_555 3_555
C(1) O(1) Ce(1) 134.7(2) . . 4_555
O(1) Ce(1) O(2) 73.09(8) . 4_555 4_555
O(1) Ce(1) O(2) 82.41(8) . 4_555 5_555
O(1) C(1) O(2) 120.1(2) . . .
O(1) C(1) C(2) 119.6(3) . . .
O(2) C(1) C(2) 120.3(3) . . .
C(1) C(2) C(3) 122.1(3) . . .
C(1) C(2) H(1) 118.9538 . . .
H(1) C(2) C(3) 118.9540 . . .
C(2) C(3) H(2) 116.1604 . . .
C(2) C(3) C(4) 127.7(3) . . .
H(2) C(3) C(4) 116.1611 . . .
C(3) C(4) C(5) 122.9(3) . . .
C(3) C(4) C(9) 119.0(3) . . .
C(9) C(4) C(5) 118.1(3) . . .
C(4) C(5) H(3) 119.7454 . . .
C(4) C(5) C(6) 120.5(4) . . .
C(4) C(9) H(7) 119.4398 . . .
C(4) C(9) C(8) 121.1(4) . . .
H(3) C(5) C(6) 119.7451 . . .
C(5) C(6) C(7) 120.2(4) . . .
C(5) C(6) H(4) 119.9140 . . .
C(6) C(7) C(8) 119.7(3) . . .
H(4) C(6) C(7) 119.9145 . . .
C(6) C(7) H(5) 120.1290 . . .
C(7) C(8) C(9) 120.3(4) . . .
H(5) C(7) C(8) 120.1282 . . .
C(7) C(8) H(6) 119.8413 . . .
C(8) C(9) H(7) 119.4390 . . .
H(6) C(8) C(9) 119.8408 . . .

loop_
_geom_bond_atom_site_label_1
_geom_bond_atom_site_label_2
_geom_bond_distance
_geom_bond_site_symmetry_2
Ce(1) O(1) 2.678(2) .
Ce(1) O(2) 2.466(2) .
O(1) Ce(1) 2.508(2) 4_555
O(1) C(1) 1.278(4) .
O(2) C(1) 1.247(4) .
C(1) C(2) 1.471(4) .
C(2) C(3) 1.321(5) .
C(2) H(1) 0.9500 .
C(3) C(4) 1.466(4) .
C(3) H(2) 0.9500 .
C(4) C(5) 1.391(5) .
C(4) C(9) 1.387(6) .
C(5) C(6) 1.389(4) .
C(5) H(3) 0.9500 .
C(6) C(7) 1.390(6) .
C(6) H(4) 0.9500 .
C(7) C(8) 1.358(6) .
C(7) H(5) 0.9500 .
C(8) C(9) 1.391(4) .
C(8) H(6) 0.9500 .
C(9) H(7) 0.9500 .

loop_
_geom_contact_atom_site_label_1
_geom_contact_atom_site_label_2
_geom_contact_distance
_geom_contact_site_symmetry_2
Ce(1) Ce(1) 3.961(1) 4_555
